data_7250852
loop_
_publ_author_name
'Saini, Aarti'
'Bhedi, Dharmveer'
'Thirumoorthi, Ramalingam'

_publ_section_title
;
 Novel supramolecular structures constructed through hydrogen bonding
 (E--H&#x22EF;Cl; E = C, N, and O) and/or halogen--halogen interactions in
 the products of reactions of 2-[(trimethylsilyl)methyl]pyridine with
 TeCl4 or TeI4
;
_journal_issue 38
_journal_name_full CrystEngComm
_journal_page_first 6373
_journal_page_last 6380
_journal_paper_doi 10.1039/D5CE00646E
_journal_volume 27
_journal_year 2025
_chemical_formula_moiety 'C6 H7 I4 N Te'
_chemical_formula_sum 'C6 H7 I4 N Te'
_chemical_formula_weight 728.33
_space_group_crystal_system monoclinic
_space_group_IT_number 14
_space_group_name_Hall '-P 2yn'
_space_group_name_H-M_alt 'P 1 21/n 1'
_atom_sites_solution_hydrogens mixed
_audit_creation_method SHELXL-2016/4
_audit_update_record
;
2025-06-01 deposited with the CCDC.	2025-09-02 downloaded from the CCDC.
;
_cell_angle_alpha 90
_cell_angle_beta 93.894(6)
_cell_angle_gamma 90
_cell_formula_units_Z 4
_cell_length_a 10.118(2)
_cell_length_b 12.748(3)
_cell_length_c 10.628(2)
_cell_measurement_reflns_used 9906
_cell_measurement_temperature 100(2)
_cell_measurement_theta_max 28.35
_cell_measurement_theta_min 2.50
_cell_volume 1367.7(5)
_computing_cell_refinement 'Bruker SAINT'
_computing_data_collection 'Bruker APEX2'
_computing_data_reduction 'Bruker SAINT'
_computing_structure_refinement 'SHELXL-2016/4 (Sheldrick, 2016)'
_computing_structure_solution 'SHELXT 2014/5 (Sheldrick, 2014)'
_diffrn_ambient_temperature 100(2)
_diffrn_measured_fraction_theta_full 0.998
_diffrn_measured_fraction_theta_max 0.989
_diffrn_measurement_device_type 'Bruker APEX-II CCD'
_diffrn_measurement_method '\f and \w scans'
_diffrn_radiation_type MoK\a
_diffrn_radiation_wavelength 0.71073
_diffrn_reflns_av_R_equivalents 0.0930
_diffrn_reflns_av_unetI/netI 0.0469
_diffrn_reflns_Laue_measured_fraction_full 0.998
_diffrn_reflns_Laue_measured_fraction_max 0.989
_diffrn_reflns_limit_h_max 13
_diffrn_reflns_limit_h_min -13
_diffrn_reflns_limit_k_max 16
_diffrn_reflns_limit_k_min -17
_diffrn_reflns_limit_l_max 14
_diffrn_reflns_limit_l_min -14
_diffrn_reflns_number 25737
_diffrn_reflns_point_group_measured_fraction_full 0.998
_diffrn_reflns_point_group_measured_fraction_max 0.989
_diffrn_reflns_theta_full 25.242
_diffrn_reflns_theta_max 28.459
_diffrn_reflns_theta_min 3.129
_exptl_absorpt_coefficient_mu 11.164
_exptl_absorpt_correction_T_max 0.512
_exptl_absorpt_correction_T_min 0.228
_exptl_absorpt_correction_type empirical
_exptl_absorpt_process_details SADABS
_exptl_crystal_colour Black
_exptl_crystal_density_diffrn 3.537
_exptl_crystal_description Needle
_exptl_crystal_F_000 1256
_exptl_crystal_size_max 0.140
_exptl_crystal_size_mid 0.120
_exptl_crystal_size_min 0.060
_refine_diff_density_max 1.324
_refine_diff_density_min -1.841
_refine_diff_density_rms 0.317
_refine_ls_extinction_method none
_refine_ls_goodness_of_fit_ref 1.128
_refine_ls_hydrogen_treatment mixed
_refine_ls_matrix_type full
_refine_ls_number_parameters 113
_refine_ls_number_reflns 3417
_refine_ls_number_restraints 0
_refine_ls_restrained_S_all 1.128
_refine_ls_R_factor_all 0.0503
_refine_ls_R_factor_gt 0.0348
_refine_ls_shift/su_max 0.000
_refine_ls_shift/su_mean 0.000
_refine_ls_structure_factor_coef Fsqd
_refine_ls_weighting_details 'w=1/[\s^2^(Fo^2^)+(0.0186P)^2^+7.6045P] where P=(Fo^2^+2Fc^2^)/3'
_refine_ls_weighting_scheme calc
_refine_ls_wR_factor_gt 0.0726
_refine_ls_wR_factor_ref 0.0795
_reflns_Friedel_coverage 0.000
_reflns_number_gt 2754
_reflns_number_total 3417
_reflns_threshold_expression 'I > 2\s(I)'
_cod_data_source_file d5ce00646e2.cif
_cod_data_source_block compound_1
_cod_depositor_comments
;
The following automatic conversions were performed:

data item '_exptl_absorpt_correction_type' value 'Empirical' was
changed to 'empirical' in accordance with the
/home/data/users/saulius/crontab/automatic-downloads/rss-feeds/RSC/lib/dictionaries/cif_core.dic
dictionary named 'cif_core.dic' version 2.4.2 last updated on
2011-04-26.

Automatic conversion script
Id: cif_fix_values 8170 2020-07-09 18:12:32Z antanas 

 Adding full bibliography for 7250852--7250854.cif.
;
_cod_original_sg_symbol_H-M 'P 21/n'
_cod_database_code 7250852
_shelx_shelxl_version_number 2016/4
_shelx_space_group_comment
;
The symmetry employed for this shelxl refinement is uniquely defined
by the following loop, which should always be used as a source of
symmetry information in preference to the above space-group names.
They are only intended as comments.
;
_shelx_estimated_absorpt_t_min 0.304
_shelx_estimated_absorpt_t_max 0.554

loop_
_space_group_symop_operation_xyz
'x, y, z'
'-x+1/2, y+1/2, -z+1/2'
'-x, -y, -z'
'x-1/2, -y-1/2, z-1/2'

loop_
_atom_site_label
_atom_site_type_symbol
_atom_site_fract_x
_atom_site_fract_y
_atom_site_fract_z
_atom_site_U_iso_or_equiv
_atom_site_adp_type
_atom_site_occupancy
_atom_site_site_symmetry_order
_atom_site_calc_flag
_atom_site_refinement_flags_posn
_atom_site_refinement_flags_adp
_atom_site_refinement_flags_occupancy
_atom_site_disorder_assembly
_atom_site_disorder_group
C1 C 0.6880(6) 0.5404(5) 0.1702(6) 0.0167(14) Uani 1 1 d . . . . .
H1A H 0.646399 0.522477 0.088148 0.020 Uiso 1 1 calc R U . . .
H1B H 0.690139 0.616308 0.176091 0.020 Uiso 1 1 calc R U . . .
C2 C 0.8247(7) 0.5021(5) 0.1765(6) 0.0147(13) Uani 1 1 d . . . . .
C3 C 0.8634(7) 0.4179(5) 0.1070(6) 0.0158(14) Uani 1 1 d . . . . .
H3 H 0.801623 0.383027 0.053343 0.019 Uiso 1 1 calc R U . . .
C4 C 0.9934(7) 0.3852(6) 0.1165(7) 0.0227(16) Uani 1 1 d . . . . .
H4 H 1.018812 0.328567 0.068625 0.027 Uiso 1 1 calc R U . . .
C5 C 1.0869(7) 0.4356(6) 0.1967(8) 0.0251(17) Uani 1 1 d . . . . .
H5 H 1.174697 0.413576 0.203940 0.030 Uiso 1 1 calc R U . . .
C6 C 1.0452(7) 0.5191(6) 0.2649(8) 0.0274(18) Uani 1 1 d . . . . .
H6 H 1.105527 0.553742 0.320142 0.033 Uiso 1 1 calc R U . . .
I1 I 0.69851(4) 0.63548(3) 0.49314(4) 0.01761(11) Uani 1 1 d . . . . .
I2 I 0.75812(5) 0.32877(4) 0.41404(4) 0.01890(11) Uani 1 1 d . . . . .
I3 I 0.45761(4) 0.32296(4) 0.14400(4) 0.01790(11) Uani 1 1 d . . . . .
I4 I 0.37619(4) 0.63775(4) 0.20913(4) 0.01816(11) Uani 1 1 d . . . . .
N1 N 0.9180(6) 0.5519(5) 0.2533(6) 0.0220(13) Uani 1 1 d . . . . .
TE1 Te 0.56218(4) 0.48007(3) 0.31614(4) 0.01265(10) Uani 1 1 d . . . . .
H1N H 0.896(9) 0.610(8) 0.302(9) 0.05(3) Uiso 1 1 d . . . . .

loop_
_atom_site_aniso_label
_atom_site_aniso_U_11
_atom_site_aniso_U_22
_atom_site_aniso_U_33
_atom_site_aniso_U_23
_atom_site_aniso_U_13
_atom_site_aniso_U_12
C1 0.018(3) 0.018(3) 0.015(3) 0.009(3) 0.003(3) -0.001(3)
C2 0.019(3) 0.014(3) 0.011(3) 0.003(2) -0.001(3) -0.007(3)
C3 0.024(3) 0.017(3) 0.006(3) -0.005(2) 0.003(3) -0.009(3)
C4 0.028(4) 0.017(4) 0.024(4) 0.001(3) 0.005(3) 0.004(3)
C5 0.013(3) 0.028(4) 0.033(4) 0.007(3) 0.001(3) 0.002(3)
C6 0.013(3) 0.026(4) 0.042(5) -0.003(4) -0.003(3) -0.002(3)
I1 0.0215(2) 0.0138(2) 0.0172(2) -0.00190(17) -0.00167(17) -0.00120(17)
I2 0.0246(2) 0.0142(2) 0.0172(2) 0.00203(17) -0.00361(18) 0.00466(17)
I3 0.0211(2) 0.0162(2) 0.0159(2) -0.00306(17) -0.00270(17) -0.00067(17)
I4 0.0163(2) 0.0165(2) 0.0214(2) 0.00087(17) -0.00071(17) 0.00343(17)
N1 0.019(3) 0.024(3) 0.023(3) -0.004(3) -0.004(3) -0.001(3)
TE1 0.0134(2) 0.0111(2) 0.0132(2) 0.00093(16) -0.00059(15) -0.00034(16)

loop_
_atom_type_symbol
_atom_type_description
_atom_type_scat_dispersion_real
_atom_type_scat_dispersion_imag
_atom_type_scat_source
C C 0.0033 0.0016 'International Tables Vol C Tables 4.2.6.8 and 6.1.1.4'
H H 0.0000 0.0000 'International Tables Vol C Tables 4.2.6.8 and 6.1.1.4'
I I -0.4742 1.8119 'International Tables Vol C Tables 4.2.6.8 and 6.1.1.4'
N N 0.0061 0.0033 'International Tables Vol C Tables 4.2.6.8 and 6.1.1.4'
Te Te -0.5308 1.6751 'International Tables Vol C Tables 4.2.6.8 and 6.1.1.4'

loop_
_geom_angle_atom_site_label_1
_geom_angle_atom_site_label_2
_geom_angle_atom_site_label_3
_geom_angle
_geom_angle_site_symmetry_1
_geom_angle_site_symmetry_3
_geom_angle_publ_flag
C2 C1 TE1 116.1(4) . . ?
C2 C1 H1A 108.3 . . ?
TE1 C1 H1A 108.3 . . ?
C2 C1 H1B 108.3 . . ?
TE1 C1 H1B 108.3 . . ?
H1A C1 H1B 107.4 . . ?
N1 C2 C3 118.4(6) . . ?
N1 C2 C1 119.0(6) . . ?
C3 C2 C1 122.6(6) . . ?
C2 C3 C4 120.1(6) . . ?
C2 C3 H3 119.9 . . ?
C4 C3 H3 119.9 . . ?
C3 C4 C5 120.9(7) . . ?
C3 C4 H4 119.6 . . ?
C5 C4 H4 119.6 . . ?
C6 C5 C4 117.6(7) . . ?
C6 C5 H5 121.2 . . ?
C4 C5 H5 121.2 . . ?
N1 C6 C5 121.2(7) . . ?
N1 C6 H6 119.4 . . ?
C5 C6 H6 119.4 . . ?
C6 N1 C2 121.8(7) . . ?
C6 N1 H1N 117(6) . . ?
C2 N1 H1N 121(6) . . ?
C1 TE1 I3 90.04(19) . . ?
C1 TE1 I2 94.04(17) . . ?
I3 TE1 I2 88.74(2) . . ?
C1 TE1 I4 82.79(17) . . ?
I3 TE1 I4 91.84(2) . . ?
I2 TE1 I4 176.78(2) . . ?
C1 TE1 I1 87.01(19) . . ?
I3 TE1 I1 174.28(2) . . ?
I2 TE1 I1 86.59(2) . . ?
I4 TE1 I1 92.64(2) . . ?

loop_
_geom_bond_atom_site_label_1
_geom_bond_atom_site_label_2
_geom_bond_distance
_geom_bond_site_symmetry_2
_geom_bond_publ_flag
C1 C2 1.464(9) . ?
C1 TE1 2.210(6) . ?
C1 H1A 0.9700 . ?
C1 H1B 0.9700 . ?
C2 N1 1.362(8) . ?
C2 C3 1.374(9) . ?
C3 C4 1.377(10) . ?
C3 H3 0.9300 . ?
C4 C5 1.388(10) . ?
C4 H4 0.9300 . ?
C5 C6 1.369(11) . ?
C5 H5 0.9300 . ?
C6 N1 1.351(9) . ?
C6 H6 0.9300 . ?
I1 TE1 3.0024(7) . ?
I2 TE1 2.9075(7) . ?
I3 TE1 2.8662(7) . ?
I4 TE1 2.9300(7) . ?
N1 H1N 0.94(10) . ?

loop_
_geom_torsion_atom_site_label_1
_geom_torsion_atom_site_label_2
_geom_torsion_atom_site_label_3
_geom_torsion_atom_site_label_4
_geom_torsion
_geom_torsion_site_symmetry_1
_geom_torsion_site_symmetry_2
_geom_torsion_site_symmetry_3
_geom_torsion_site_symmetry_4
_geom_torsion_publ_flag
TE1 C1 C2 N1 -85.5(7) . . . . ?
TE1 C1 C2 C3 95.1(7) . . . . ?
N1 C2 C3 C4 0.6(10) . . . . ?
C1 C2 C3 C4 180.0(6) . . . . ?
C2 C3 C4 C5 0.5(11) . . . . ?
C3 C4 C5 C6 -0.4(12) . . . . ?
C4 C5 C6 N1 -0.8(12) . . . . ?
C5 C6 N1 C2 2.0(12) . . . . ?
C3 C2 N1 C6 -1.8(11) . . . . ?
C1 C2 N1 C6 178.7(7) . . . . ?
